data_2243443
loop_
_publ_author_name
'Ibragimov, Avazbek'
'Ashurov, Jamshid'
'Dusmatov, Aziz'
'Ibragimov, Aziz'

_publ_section_title
;
 Crystal structure and Hirshfeld surface analysis of the orthorhombic
 polymorph of a Zn^II^ complex with 3,5-dinitrobenzoic acid and
 ethylenediamine
;
_journal_coeditor_code YK2132
_journal_issue 7
_journal_name_full 'Acta Crystallographica Section E'
_journal_page_first 1113
_journal_page_last 1116
_journal_paper_doi 10.1107/S2056989020007938
_journal_volume 76
_journal_year 2020
_chemical_formula_iupac '[Zn (C7 H3 N2 O6)2 (C2 H8 N2)]'
_chemical_formula_moiety 'C16 H14 N6 O12 Zn'
_chemical_formula_sum 'C16 H14 N6 O12 Zn'
_chemical_formula_weight 547.70
_chemical_name_systematic
;
Bis(3,5-dinitrobenzoato)(ethane-1,2-diamine)zinc(II)
;
_space_group_crystal_system orthorhombic
_space_group_IT_number 61
_space_group_name_Hall '-P 2ac 2ab'
_space_group_name_H-M_alt 'P b c a'
_atom_sites_solution_hydrogens mixed
_audit_creation_method
;
Olex2 1.3-beta
(compiled 2020.04.02 svn.r1fbe7b6f for OlexSys, GUI svn.r6076)
;
_cell_angle_alpha 90
_cell_angle_beta 90
_cell_angle_gamma 90
_cell_formula_units_Z 8
_cell_length_a 10.26799(6)
_cell_length_b 18.26557(10)
_cell_length_c 21.67365(12)
_cell_measurement_reflns_used 19707
_cell_measurement_temperature 293.15
_cell_measurement_theta_max 75.9830
_cell_measurement_theta_min 4.3200
_cell_volume 4064.91(4)
_computing_cell_refinement
;
CrysAlisPro (Rigaku OD, 2015)
;
_computing_data_collection
;
CrysAlisPro (Rigaku OD, 2015)
;
_computing_data_reduction
;
CrysAlisPro (Rigaku OD, 2015)
;
_computing_molecular_graphics
;
MERCURY (Macrae et al., 2020)
;
_computing_publication_material
;
publCIF (Westrip, 2010)
;
_computing_structure_refinement
;
<i>SHELXL2018/3</i> (Sheldrick, 2015b)
;
_computing_structure_solution
;
SHELXT (Sheldrick, 2015a)
;
_diffrn_ambient_temperature 293.15
_diffrn_detector 'CCD plate'
_diffrn_detector_area_resol_mean 10.2576
_diffrn_measured_fraction_theta_full 0.999
_diffrn_measured_fraction_theta_max 0.994
_diffrn_measurement_device_type 'Rigaku Oxford Diffraction Xcalibur, Ruby'
_diffrn_measurement_method '\w scans'
_diffrn_radiation_monochromator graphite
_diffrn_radiation_probe x-ray
_diffrn_radiation_type CuK\a
_diffrn_radiation_wavelength 1.54184
_diffrn_reflns_av_R_equivalents 0.0243
_diffrn_reflns_av_unetI/netI 0.0116
_diffrn_reflns_limit_h_max 12
_diffrn_reflns_limit_h_min -12
_diffrn_reflns_limit_k_max 22
_diffrn_reflns_limit_k_min -20
_diffrn_reflns_limit_l_max 27
_diffrn_reflns_limit_l_min -20
_diffrn_reflns_number 26085
_diffrn_reflns_theta_full 67.684
_diffrn_reflns_theta_max 76.038
_diffrn_reflns_theta_min 4.079
_diffrn_source 'Enhance (Cu) X-ray Source'
_exptl_absorpt_coefficient_mu 2.445
_exptl_absorpt_correction_T_max 1.00000
_exptl_absorpt_correction_T_min 0.61276
_exptl_absorpt_correction_type multi-scan
_exptl_absorpt_process_details
;
(CrysAlisPro; Rigaku OD, 2015)
;
_exptl_crystal_colour white
_exptl_crystal_density_diffrn 1.790
_exptl_crystal_description block
_exptl_crystal_F_000 2224
_exptl_crystal_size_max 0.42
_exptl_crystal_size_mid 0.3
_exptl_crystal_size_min 0.18
_refine_diff_density_max 0.309
_refine_diff_density_min -0.521
_refine_ls_extinction_coef 0.00077(6)
_refine_ls_extinction_expression Fc^*^=kFc[1+0.001xFc^2^\l^3^/sin(2\q)]^-1/4^
_refine_ls_extinction_method
;
SHELXL-2018/3 (Sheldrick 2018)
;
_refine_ls_goodness_of_fit_ref 1.093
_refine_ls_hydrogen_treatment mixed
_refine_ls_matrix_type full
_refine_ls_number_parameters 333
_refine_ls_number_reflns 4214
_refine_ls_number_restraints 4
_refine_ls_restrained_S_all 1.092
_refine_ls_R_factor_all 0.0324
_refine_ls_R_factor_gt 0.0316
_refine_ls_shift/su_max 0.002
_refine_ls_shift/su_mean 0.000
_refine_ls_structure_factor_coef Fsqd
_refine_ls_weighting_details 'w=1/[\s^2^(Fo^2^)+(0.0530P)^2^+1.5574P] where P=(Fo^2^+2Fc^2^)/3'
_refine_ls_weighting_scheme calc
_refine_ls_wR_factor_gt 0.0906
_refine_ls_wR_factor_ref 0.0912
_reflns_number_gt 4070
_reflns_number_total 4214
_reflns_threshold_expression 'I > 2\s(I)'
_cod_data_source_file yk2132sup1.cif
_cod_data_source_block I
_cod_database_code 2243443
_shelx_space_group_comment
;
The symmetry employed for this shelxl refinement is uniquely defined
by the following loop, which should always be used as a source of
symmetry information in preference to the above space-group names.
They are only intended as comments.
;
_shelx_estimated_absorpt_t_min 0.427
_shelx_estimated_absorpt_t_max 0.667

loop_
_space_group_symop_operation_xyz
'x, y, z'
'-x+1/2, -y, z+1/2'
'-x, y+1/2, -z+1/2'
'x+1/2, -y+1/2, -z'
'-x, -y, -z'
'x-1/2, y, -z-1/2'
'x, -y-1/2, z-1/2'
'-x-1/2, y-1/2, z'

loop_
_atom_site_type_symbol
_atom_site_label
_atom_site_fract_x
_atom_site_fract_y
_atom_site_fract_z
_atom_site_U_iso_or_equiv
_atom_site_adp_type
_atom_site_calc_flag
_atom_site_occupancy
_atom_site_disorder_assembly
_atom_site_disorder_group
Zn Zn1 0.67282(2) 0.42317(2) 0.24573(2) 0.03229(10) Uani d 1 . .
O O1 0.53739(12) 0.49815(7) 0.23272(6) 0.0371(3) Uani d 1 . .
O O1' 0.68069(13) 0.41811(7) 0.33561(6) 0.0414(3) Uani d 1 . .
O O4' 1.02982(15) 0.26641(9) 0.58578(7) 0.0576(4) Uani d 1 . .
O O2' 0.83739(14) 0.33654(10) 0.31937(6) 0.0544(4) Uani d 1 . .
O O5 0.02506(14) 0.68636(8) 0.22153(8) 0.0551(4) Uani d 1 . .
N N3 0.62989(16) 0.32537(8) 0.20461(7) 0.0396(3) Uani d 1 . .
N N1' 1.02277(14) 0.27851(8) 0.53038(8) 0.0410(3) Uani d 1 . .
N N4 0.82786(14) 0.42902(9) 0.18869(8) 0.0389(3) Uani d 1 . .
O O3 0.28325(19) 0.57939(10) -0.01964(7) 0.0670(5) Uani d 1 . .
O O6' 0.57039(17) 0.47877(10) 0.55318(8) 0.0695(5) Uani d 1 . .
N N2' 0.64170(16) 0.43071(9) 0.57126(7) 0.0419(4) Uani d 1 . .
O O4 0.11575(17) 0.64392(10) 0.00591(7) 0.0634(4) Uani d 1 . .
O O2 0.57988(17) 0.48659(12) 0.13270(7) 0.0750(6) Uani d 1 . .
N N1 0.21307(17) 0.60866(9) 0.01838(7) 0.0459(4) Uani d 1 . .
N N2 0.13183(16) 0.66326(8) 0.23606(8) 0.0425(4) Uani d 1 . .
C C1 0.39543(16) 0.55533(9) 0.16039(8) 0.0324(3) Uani d 1 . .
C C2' 0.89150(16) 0.32663(9) 0.44488(8) 0.0336(3) Uani d 1 . .
H H2' 0.947315 0.302924 0.417622 0.040 Uiso calc 1 . .
C C5' 0.72941(16) 0.39536(9) 0.52664(7) 0.0333(3) Uani d 1 . .
C C6' 0.70569(16) 0.40357(9) 0.46427(8) 0.0326(3) Uani d 1 . .
H H6' 0.636643 0.432089 0.450362 0.039 Uiso calc 1 . .
C C1' 0.78781(15) 0.36807(9) 0.42272(7) 0.0314(3) Uani d 1 . .
C C5 0.21151(16) 0.62756(9) 0.18838(8) 0.0345(3) Uani d 1 . .
C C3' 0.91054(16) 0.32112(9) 0.50751(8) 0.0333(3) Uani d 1 . .
C C2 0.35964(17) 0.56172(9) 0.09885(8) 0.0350(3) Uani d 1 . .
H H2 0.409358 0.539865 0.068072 0.042 Uiso calc 1 . .
C C4 0.17179(16) 0.63447(9) 0.12799(9) 0.0372(4) Uani d 1 . .
H H4 0.096968 0.660232 0.117358 0.045 Uiso calc 1 . .
C C7 0.51413(17) 0.50986(10) 0.17523(8) 0.0377(4) Uani d 1 . .
C C3 0.24905(17) 0.60106(9) 0.08403(8) 0.0354(3) Uani d 1 . .
C C6 0.32130(15) 0.58895(9) 0.20600(8) 0.0336(3) Uani d 1 . .
H H6 0.344937 0.585566 0.247323 0.040 Uiso calc 1 . .
C C4' 0.83052(15) 0.35433(9) 0.55020(8) 0.0335(3) Uani d 1 . .
H H4' 0.843953 0.349357 0.592423 0.040 Uiso calc 1 . .
C C7' 0.76869(16) 0.37360(10) 0.35383(7) 0.0354(3) Uani d 1 . .
C C8 0.7149(2) 0.32148(11) 0.14984(9) 0.0461(4) Uani d 1 . .
H H8A 0.675173 0.348006 0.115951 0.055 Uiso calc 1 . .
H H8B 0.725379 0.270824 0.137340 0.055 Uiso calc 1 . .
C C9 0.84714(18) 0.35432(11) 0.16435(9) 0.0434(4) Uani d 1 . .
H H9A 0.891841 0.324435 0.194691 0.052 Uiso calc 1 . .
H H9B 0.899990 0.356017 0.127285 0.052 Uiso calc 1 . .
O O5' 0.64367(18) 0.40972(11) 0.62426(7) 0.0680(5) Uani d 1 . .
O O6 0.17650(17) 0.66780(11) 0.28763(8) 0.0723(5) Uani d 1 . .
O O3' 1.10353(16) 0.25867(9) 0.49322(7) 0.0613(4) Uani d 1 . .
H H3A 0.5474(12) 0.3214(13) 0.1932(11) 0.053(6) Uiso d 1 . .
H H3B 0.647(2) 0.2916(10) 0.2324(9) 0.052(6) Uiso d 1 . .
H H4A 0.804(2) 0.4583(12) 0.1581(9) 0.058(7) Uiso d 1 . .
H H4B 0.9014(15) 0.4475(13) 0.2027(11) 0.060(7) Uiso d 1 . .

loop_
_atom_site_aniso_label
_atom_site_aniso_U_11
_atom_site_aniso_U_22
_atom_site_aniso_U_33
_atom_site_aniso_U_12
_atom_site_aniso_U_13
_atom_site_aniso_U_23
Zn1 0.03023(15) 0.03616(16) 0.03048(15) 0.00523(8) -0.00034(8) 0.00139(8)
O1 0.0346(6) 0.0406(6) 0.0359(6) 0.0097(5) -0.0028(5) 0.0036(5)
O1' 0.0477(7) 0.0479(7) 0.0286(6) 0.0089(5) -0.0025(5) 0.0032(5)
O4' 0.0614(9) 0.0618(9) 0.0495(8) 0.0088(7) -0.0174(7) 0.0118(7)
O2' 0.0478(8) 0.0838(11) 0.0315(7) 0.0216(7) 0.0036(5) -0.0027(7)
O5 0.0417(7) 0.0530(8) 0.0707(10) 0.0174(6) 0.0058(7) 0.0022(7)
N3 0.0381(8) 0.0375(8) 0.0432(8) -0.0031(6) -0.0070(6) 0.0030(6)
N1' 0.0356(7) 0.0349(7) 0.0524(9) -0.0006(6) -0.0056(7) 0.0090(6)
N4 0.0312(8) 0.0455(9) 0.0402(9) -0.0006(6) 0.0017(6) 0.0066(6)
O3 0.0748(11) 0.0892(13) 0.0370(8) 0.0189(9) 0.0014(8) 0.0096(7)
O6' 0.0760(11) 0.0794(11) 0.0530(9) 0.0400(9) 0.0073(8) -0.0040(8)
N2' 0.0421(8) 0.0484(9) 0.0351(8) 0.0024(7) 0.0012(6) -0.0068(6)
O4 0.0625(9) 0.0736(10) 0.0542(9) 0.0172(8) -0.0210(7) 0.0129(8)
O2 0.0726(11) 0.1122(15) 0.0401(8) 0.0598(11) 0.0008(7) 0.0021(8)
N1 0.0489(9) 0.0474(9) 0.0414(8) -0.0008(7) -0.0080(7) 0.0114(7)
N2 0.0415(8) 0.0343(7) 0.0518(9) 0.0064(7) 0.0014(7) -0.0021(6)
C1 0.0305(8) 0.0299(7) 0.0368(8) 0.0014(6) -0.0025(6) 0.0030(6)
C2' 0.0315(8) 0.0338(8) 0.0355(8) 0.0009(6) 0.0033(6) 0.0015(6)
C5' 0.0347(8) 0.0325(7) 0.0326(8) -0.0031(6) 0.0013(6) -0.0029(6)
C6' 0.0324(8) 0.0328(7) 0.0327(8) 0.0009(6) -0.0011(6) 0.0019(6)
C1' 0.0313(7) 0.0321(7) 0.0307(8) -0.0026(6) 0.0004(6) 0.0022(6)
C5 0.0315(8) 0.0299(7) 0.0423(9) 0.0013(6) -0.0002(7) -0.0001(6)
C3' 0.0299(8) 0.0310(7) 0.0389(8) -0.0025(6) -0.0026(6) 0.0052(6)
C2 0.0352(8) 0.0327(8) 0.0371(9) 0.0007(7) 0.0002(7) 0.0042(6)
C4 0.0299(8) 0.0332(8) 0.0484(10) 0.0031(6) -0.0064(7) 0.0054(7)
C7 0.0363(8) 0.0390(8) 0.0378(9) 0.0093(7) -0.0025(7) 0.0039(7)
C3 0.0344(8) 0.0350(8) 0.0369(8) -0.0026(7) -0.0063(7) 0.0072(6)
C6 0.0324(8) 0.0320(8) 0.0364(9) 0.0007(6) -0.0042(6) 0.0014(6)
C4' 0.0363(8) 0.0353(8) 0.0289(8) -0.0057(6) -0.0035(6) 0.0020(6)
C7' 0.0324(8) 0.0435(9) 0.0304(8) -0.0018(7) 0.0012(6) 0.0024(6)
C8 0.0520(11) 0.0485(10) 0.0376(9) 0.0067(9) -0.0072(8) -0.0096(8)
C9 0.0383(9) 0.0543(11) 0.0376(9) 0.0118(8) 0.0030(7) -0.0031(8)
O5' 0.0750(11) 0.0951(13) 0.0339(8) 0.0224(10) 0.0123(7) 0.0028(8)
O6 0.0726(12) 0.0943(13) 0.0500(10) 0.0323(9) -0.0066(8) -0.0238(9)
O3' 0.0454(8) 0.0677(10) 0.0709(10) 0.0218(7) 0.0111(7) 0.0211(8)

loop_
_atom_type_symbol
_atom_type_description
_atom_type_scat_dispersion_real
_atom_type_scat_dispersion_imag
_atom_type_scat_source
C C 0.0181 0.0091 'International Tables Vol C Tables 4.2.6.8 and 6.1.1.4'
H H 0.0000 0.0000 'International Tables Vol C Tables 4.2.6.8 and 6.1.1.4'
N N 0.0311 0.0180 'International Tables Vol C Tables 4.2.6.8 and 6.1.1.4'
O O 0.0492 0.0322 'International Tables Vol C Tables 4.2.6.8 and 6.1.1.4'
Zn Zn -1.5491 0.6778 'International Tables Vol C Tables 4.2.6.8 and 6.1.1.4'

loop_
_geom_angle_atom_site_label_1
_geom_angle_atom_site_label_2
_geom_angle_atom_site_label_3
_geom_angle_site_symmetry_1
_geom_angle_site_symmetry_3
_geom_angle
_geom_angle_publ_flag
O1 Zn1 N3 . . 113.10(6) ?
O1 Zn1 N4 . . 115.58(6) ?
O1' Zn1 O1 . . 101.82(5) ?
O1' Zn1 N3 . . 113.74(6) ?
O1' Zn1 N4 . . 125.53(6) ?
N4 Zn1 N3 . . 87.09(7) ?
C7 O1 Zn1 . . 112.64(11) ?
C7' O1' Zn1 . . 111.57(11) ?
Zn1 N3 H3A . . 113.6(16) ?
Zn1 N3 H3B . . 105.8(16) ?
C8 N3 Zn1 . . 105.38(11) ?
C8 N3 H3A . . 109.7(16) ?
C8 N3 H3B . . 113.7(16) ?
H3A N3 H3B . . 109(2) ?
O4' N1' C3' . . 118.10(16) ?
O3' N1' O4' . . 123.92(16) ?
O3' N1' C3' . . 117.96(15) ?
Zn1 N4 H4A . . 105.7(16) ?
Zn1 N4 H4B . . 119.1(17) ?
C9 N4 Zn1 . . 106.00(11) ?
C9 N4 H4A . . 109.1(17) ?
C9 N4 H4B . . 111.2(17) ?
H4A N4 H4B . . 105(2) ?
O6' N2' C5' . . 118.47(16) ?
O6' N2' O5' . . 123.21(17) ?
O5' N2' C5' . . 118.32(16) ?
O3 N1 O4 . . 124.53(17) ?
O3 N1 C3 . . 117.56(16) ?
O4 N1 C3 . . 117.92(17) ?
O5 N2 C5 . . 118.25(16) ?
O6 N2 O5 . . 123.82(17) ?
O6 N2 C5 . . 117.92(16) ?
C2 C1 C7 . . 117.68(15) ?
C2 C1 C6 . . 120.06(15) ?
C6 C1 C7 . . 122.24(15) ?
C1' C2' H2' . . 120.4 ?
C3' C2' H2' . . 120.4 ?
C3' C2' C1' . . 119.28(15) ?
C6' C5' N2' . . 119.19(15) ?
C4' C5' N2' . . 117.16(15) ?
C4' C5' C6' . . 123.65(15) ?
C5' C6' H6' . . 120.8 ?
C5' C6' C1' . . 118.36(15) ?
C1' C6' H6' . . 120.8 ?
C2' C1' C6' . . 119.53(15) ?
C2' C1' C7' . . 118.50(14) ?
C6' C1' C7' . . 121.97(15) ?
C4 C5 N2 . . 117.56(15) ?
C4 C5 C6 . . 123.40(16) ?
C6 C5 N2 . . 119.04(16) ?
C2' C3' N1' . . 118.75(15) ?
C2' C3' C4' . . 123.08(15) ?
C4' C3' N1' . . 118.17(15) ?
C1 C2 H2 . . 120.5 ?
C3 C2 C1 . . 118.99(16) ?
C3 C2 H2 . . 120.5 ?
C5 C4 H4 . . 121.8 ?
C5 C4 C3 . . 116.43(15) ?
C3 C4 H4 . . 121.8 ?
O1 C7 C1 . . 116.60(15) ?
O2 C7 O1 . . 124.85(16) ?
O2 C7 C1 . . 118.55(16) ?
C2 C3 N1 . . 118.59(16) ?
C2 C3 C4 . . 122.76(16) ?
C4 C3 N1 . . 118.64(15) ?
C1 C6 H6 . . 120.8 ?
C5 C6 C1 . . 118.36(16) ?
C5 C6 H6 . . 120.8 ?
C5' C4' H4' . . 122.0 ?
C3' C4' C5' . . 116.09(15) ?
C3' C4' H4' . . 122.0 ?
O1' C7' C1' . . 116.11(14) ?
O2' C7' O1' . . 124.60(16) ?
O2' C7' C1' . . 119.29(15) ?
N3 C8 H8A . . 109.6 ?
N3 C8 H8B . . 109.6 ?
N3 C8 C9 . . 110.10(14) ?
H8A C8 H8B . . 108.2 ?
C9 C8 H8A . . 109.6 ?
C9 C8 H8B . . 109.6 ?
N4 C9 C8 . . 108.63(14) ?
N4 C9 H9A . . 110.0 ?
N4 C9 H9B . . 110.0 ?
C8 C9 H9A . . 110.0 ?
C8 C9 H9B . . 110.0 ?
H9A C9 H9B . . 108.3 ?

loop_
_geom_bond_atom_site_label_1
_geom_bond_atom_site_label_2
_geom_bond_site_symmetry_2
_geom_bond_distance
_geom_bond_publ_flag
Zn1 O1 . 1.9721(12) ?
Zn1 O1' . 1.9519(13) ?
Zn1 N3 . 2.0445(15) ?
Zn1 N4 . 2.0184(15) ?
O1 C7 . 1.287(2) ?
O1' C7' . 1.278(2) ?
O4' N1' . 1.223(2) ?
O2' C7' . 1.230(2) ?
O5 N2 . 1.216(2) ?
N3 C8 . 1.475(3) ?
N3 H3A . 0.885(10) ?
N3 H3B . 0.879(10) ?
N1' C3' . 1.476(2) ?
N1' O3' . 1.211(2) ?
N4 C9 . 1.476(3) ?
N4 H4A . 0.886(10) ?
N4 H4B . 0.881(10) ?
O3 N1 . 1.218(2) ?
O6' N2' . 1.208(2) ?
N2' C5' . 1.471(2) ?
N2' O5' . 1.211(2) ?
O4 N1 . 1.219(2) ?
O2 C7 . 1.219(2) ?
N1 C3 . 1.477(2) ?
N2 C5 . 1.470(2) ?
N2 O6 . 1.211(2) ?
C1 C2 . 1.388(2) ?
C1 C7 . 1.509(2) ?
C1 C6 . 1.391(2) ?
C2' H2' . 0.9300 ?
C2' C1' . 1.392(2) ?
C2' C3' . 1.375(2) ?
C5' C6' . 1.382(2) ?
C5' C4' . 1.378(2) ?
C6' H6' . 0.9300 ?
C6' C1' . 1.394(2) ?
C1' C7' . 1.509(2) ?
C5 C4 . 1.377(2) ?
C5 C6 . 1.383(2) ?
C3' C4' . 1.378(2) ?
C2 H2 . 0.9300 ?
C2 C3 . 1.382(2) ?
C4 H4 . 0.9300 ?
C4 C3 . 1.382(3) ?
C6 H6 . 0.9300 ?
C4' H4' . 0.9300 ?
C8 H8A . 0.9700 ?
C8 H8B . 0.9700 ?
C8 C9 . 1.517(3) ?
C9 H9A . 0.9700 ?
C9 H9B . 0.9700 ?

loop_
_geom_hbond_atom_site_label_D
_geom_hbond_atom_site_label_H
_geom_hbond_atom_site_label_A
_geom_hbond_site_symmetry_A
_geom_hbond_distance_DH
_geom_hbond_distance_HA
_geom_hbond_distance_DA
_geom_hbond_angle_DHA
_geom_hbond_publ_flag
C4' H4' O6 5_666 0.93 2.63 3.539(2) 166.8 yes
C8 H8A O3 5_665 0.97 2.51 3.353(3) 145.3 yes
N3 H3A O2' 6_556 0.885(10) 2.192(12) 3.055(2) 165(2) yes
N4 H4A O2 . 0.886(10) 2.42(2) 3.010(2) 124(2) yes
N4 H4A O5' 2_664 0.886(10) 2.577(19) 3.273(3) 136(2) yes
N4 H4B O1 6_656 0.881(10) 2.183(13) 3.021(2) 159(2) yes

loop_
_geom_torsion_atom_site_label_1
_geom_torsion_atom_site_label_2
_geom_torsion_atom_site_label_3
_geom_torsion_atom_site_label_4
_geom_torsion_site_symmetry_1
_geom_torsion_site_symmetry_2
_geom_torsion_site_symmetry_3
_geom_torsion_site_symmetry_4
_geom_torsion
_geom_torsion_publ_flag
Zn1 O1 C7 O2 . . . . -10.6(3) ?
Zn1 O1 C7 C1 . . . . 168.80(11) ?
Zn1 O1' C7' O2' . . . . -2.2(2) ?
Zn1 O1' C7' C1' . . . . 177.15(11) ?
Zn1 N3 C8 C9 . . . . 37.33(17) ?
Zn1 N4 C9 C8 . . . . 40.97(17) ?
O4' N1' C3' C2' . . . . -171.17(16) ?
O4' N1' C3' C4' . . . . 9.6(2) ?
O5 N2 C5 C4 . . . . 11.9(2) ?
O5 N2 C5 C6 . . . . -167.92(17) ?
N3 C8 C9 N4 . . . . -54.1(2) ?
N1' C3' C4' C5' . . . . 178.08(14) ?
O3 N1 C3 C2 . . . . 0.2(3) ?
O3 N1 C3 C4 . . . . 179.28(18) ?
O6' N2' C5' C6' . . . . -16.6(2) ?
O6' N2' C5' C4' . . . . 164.53(18) ?
N2' C5' C6' C1' . . . . -178.32(15) ?
N2' C5' C4' C3' . . . . 179.34(14) ?
O4 N1 C3 C2 . . . . -179.51(18) ?
O4 N1 C3 C4 . . . . -0.4(3) ?
N2 C5 C4 C3 . . . . 179.36(15) ?
N2 C5 C6 C1 . . . . 179.82(15) ?
C1 C2 C3 N1 . . . . 178.93(15) ?
C1 C2 C3 C4 . . . . -0.1(3) ?
C2' C1' C7' O1' . . . . -173.09(15) ?
C2' C1' C7' O2' . . . . 6.3(2) ?
C2' C3' C4' C5' . . . . -1.1(2) ?
C5' C6' C1' C2' . . . . -0.9(2) ?
C5' C6' C1' C7' . . . . 179.61(15) ?
C6' C5' C4' C3' . . . . 0.5(2) ?
C6' C1' C7' O1' . . . . 6.4(2) ?
C6' C1' C7' O2' . . . . -174.22(17) ?
C1' C2' C3' N1' . . . . -178.51(14) ?
C1' C2' C3' C4' . . . . 0.7(3) ?
C5 C4 C3 N1 . . . . -178.17(15) ?
C5 C4 C3 C2 . . . . 0.9(3) ?
C3' C2' C1' C6' . . . . 0.4(2) ?
C3' C2' C1' C7' . . . . 179.87(15) ?
C2 C1 C7 O1 . . . . -172.74(16) ?
C2 C1 C7 O2 . . . . 6.7(3) ?
C2 C1 C6 C5 . . . . 0.8(2) ?
C4 C5 C6 C1 . . . . 0.0(3) ?
C7 C1 C2 C3 . . . . 177.96(15) ?
C7 C1 C6 C5 . . . . -177.85(15) ?
C6 C1 C2 C3 . . . . -0.8(2) ?
C6 C1 C7 O1 . . . . 6.0(2) ?
C6 C1 C7 O2 . . . . -174.6(2) ?
C6 C5 C4 C3 . . . . -0.8(3) ?
C4' C5' C6' C1' . . . . 0.5(2) ?
O5' N2' C5' C6' . . . . 162.72(18) ?
O5' N2' C5' C4' . . . . -16.1(3) ?
O6 N2 C5 C4 . . . . -168.19(18) ?
O6 N2 C5 C6 . . . . 12.0(3) ?
O3' N1' C3' C2' . . . . 10.0(2) ?
O3' N1' C3' C4' . . . . -169.18(17) ?

_cod_database_fobs_code 2243443
